data_4336746
loop_
_publ_author_name
'Treffly B. Ditri'
'Alex E. Carpenter'
'Donald S. Ripatti'
'Curtis E. Moore'
'Arnold L. Rheingold'
'Joshua S. Figueroa'

_publ_section_title
;
 Chloro- and Trifluoromethyl-Substituted Flanking-Ring m-Terphenyl
 Isocyanides: \h6-Arene Binding to Zero-Valent Molybdenum Centers and
 Comparison to Alkyl-Substituted Derivatives
;
_journal_name_full 'Inorganic Chemistry'
_journal_page_first 13216
_journal_page_last 13229
_journal_paper_doi 10.1021/ic402130p
_journal_volume 52
_journal_year 2013
_chemical_formula_moiety 'C75 H75 Mo1 N3, C6 H5 F, C5 H12'
_chemical_formula_sum 'C86 H92 F Mo N3'
_chemical_formula_weight 1282.56
_chemical_name_common Mo(kappa1-C-CNArMes(eta6-Mes))(CNArMes2)2
_chemical_name_systematic
;
 ?
;
_space_group_crystal_system triclinic
_space_group_IT_number 2
_space_group_name_Hall '-P 1'
_space_group_name_H-M_alt 'P -1'
_symmetry_space_group_name_Hall '-P 1'
_symmetry_space_group_name_H-M 'P -1'
_atom_sites_solution_hydrogens geom
_atom_sites_solution_primary direct
_atom_sites_solution_secondary difmap
_audit_creation_date 2013-08-19
_audit_creation_method
;
  Olex2 1.2-beta
  (compiled Apr 23 2013 17:59:47, GUI svn.r4466)
;
_cell_angle_alpha 78.447(6)
_cell_angle_beta 82.824(6)
_cell_angle_gamma 72.219(4)
_cell_formula_units_Z 2
_cell_length_a 12.409(2)
_cell_length_b 14.486(3)
_cell_length_c 20.300(3)
_cell_measurement_reflns_used 4667
_cell_measurement_temperature 100
_cell_measurement_theta_max 25.331
_cell_measurement_theta_min 2.530
_cell_volume 3396.4(10)
_computing_cell_refinement 'SAINT v7.68A (Bruker, 2009)'
_computing_data_collection 'Bruker APEX2 v2009 (Bruker, 2009)'
_computing_data_reduction 'SAINT v7.68A (Bruker, 2009)'
_computing_molecular_graphics
;
O. V. Dolomanov, L. J. Bourhis, R. J. Gildea, J. A. K. Howard and H. Puschmann,
OLEX2: a complete structure solution, refinement and analysis program.
J. Appl. Cryst. (2009). 42, 339-341.
;
_computing_publication_material
;
O. V. Dolomanov, L. J. Bourhis, R. J. Gildea, J. A. K. Howard and H. Puschmann,
OLEX2: a complete structure solution, refinement and analysis program.
J. Appl. Cryst. (2009). 42, 339-341.
;
_computing_structure_refinement
;
XL, G.M. Sheldrick, Acta Cryst.
(2008). A64, 112-122
;
_computing_structure_solution
;
M. C. Burla, R. Caliandro, M. Camalli, B. Carrozzini, G. L. Cascarano, 
L. De Caro, C. Giacovazzo, G. Polidori and R. Spagna, 
SIR2004: an improved tool for crystal structure determination and refinement. 
J. Appl. Cryst. (2005). 38, 381-388.
;
_diffrn_ambient_temperature 100.0
_diffrn_detector 'Bruker APEX CCD'
_diffrn_detector_area_resol_mean 8.0
_diffrn_detector_type 'CCD Area Detector'
_diffrn_measured_fraction_theta_full 0.995
_diffrn_measured_fraction_theta_max 0.979
_diffrn_measurement_device 'Fixed Chi Three-Circle Diffractometer'
_diffrn_measurement_device_type 'Bruker D8 APEX'
_diffrn_measurement_method '\w and \f scans'
_diffrn_radiation_monochromator graphite
_diffrn_radiation_probe x-ray
_diffrn_radiation_type MoK\a
_diffrn_radiation_wavelength 0.71073
_diffrn_radiation_xray_symbol K-L~3~
_diffrn_reflns_av_R_equivalents 0.0342
_diffrn_reflns_av_unetI/netI 0.0373
_diffrn_reflns_Laue_measured_fraction_full 0.995
_diffrn_reflns_Laue_measured_fraction_max 0.979
_diffrn_reflns_limit_h_max 15
_diffrn_reflns_limit_h_min -14
_diffrn_reflns_limit_k_max 17
_diffrn_reflns_limit_k_min -17
_diffrn_reflns_limit_l_max 24
_diffrn_reflns_limit_l_min -24
_diffrn_reflns_number 46358
_diffrn_reflns_point_group_measured_fraction_full 0.995
_diffrn_reflns_point_group_measured_fraction_max 0.979
_diffrn_reflns_theta_full 25.000
_diffrn_reflns_theta_max 25.607
_diffrn_reflns_theta_min 1.498
_diffrn_source 'sealed tube'
_diffrn_source_type fine-focus
_diffrn_standards_number 0
_exptl_absorpt_coefficient_mu 0.245
_exptl_absorpt_correction_T_max 0.7452
_exptl_absorpt_correction_T_min 0.6705
_exptl_absorpt_correction_type multi-scan
_exptl_absorpt_process_details
;
SADABS-2008/1 (Bruker,2008) was used for absorption correction.
wR2(int) was 0.0656 before and 0.0341 after correction.
The Ratio of minimum to maximum transmission is 0.8998.
The \l/2 correction factor is 0.0015.
;
_exptl_crystal_colour orange
_exptl_crystal_colour_primary orange
_exptl_crystal_density_diffrn 1.254
_exptl_crystal_description Block
_exptl_crystal_F_000 1360
_exptl_crystal_size_max 0.16
_exptl_crystal_size_mid 0.14
_exptl_crystal_size_min 0.13
_platon_squeeze_details
;
 SQUEEZE Found 1 void containing 80 electrons. That density was assigned as
 two molecules of pentane. Their formula was added to the formula for the 
 unit cell and the electron density removed.
;
_refine_diff_density_max 0.657
_refine_diff_density_min -0.625
_refine_diff_density_rms 0.052
_refine_ls_extinction_method none
_refine_ls_goodness_of_fit_ref 1.031
_refine_ls_hydrogen_treatment constr
_refine_ls_matrix_type full
_refine_ls_number_parameters 797
_refine_ls_number_reflns 12534
_refine_ls_number_restraints 0
_refine_ls_restrained_S_all 1.031
_refine_ls_R_factor_all 0.0434
_refine_ls_R_factor_gt 0.0324
_refine_ls_shift/su_max 0.002
_refine_ls_shift/su_mean 0.000
_refine_ls_structure_factor_coef Fsqd
_refine_ls_weighting_details
;
 w=1/[\s^2^(Fo^2^)+(0.0387P)^2^+1.4607P]
 where P=(Fo^2^+2Fc^2^)/3
;
_refine_ls_weighting_scheme calc
_refine_ls_wR_factor_gt 0.0759
_refine_ls_wR_factor_ref 0.0799
_reflns_Friedel_coverage 0.000
_reflns_number_gt 10590
_reflns_number_total 12534
_reflns_threshold_expression 'I > 2\s(I)'
_cod_data_source_file ic402130p_si_001_02.cif
_cod_data_source_block JFig490
_cod_database_code 4336746
_olex2_refinement_description
;
1. Fixed Uiso
 At 1.2 times of:
  All C(H) groups
 At 1.5 times of:
  All C(H,H,H) groups
2. Uiso/Uaniso restraints and constraints
Uanis(Mo1A) = Uanis(Mo1)
3. others
 Sof(Mo1A)=1-FVAR(1)
 Sof(Mo1)=FVAR(1)
4.a Aromatic/amide H refined with riding coordinates:
 C6(H6), C7(H7), C8(H8), C12(H12), C14(H14), C18(H18), C20(H20), C30(H30),
 C31(H31), C32(H32), C36(H36), C38(H38), C42(H42), C44(H44), C54(H54), C55(H55),
  C56(H56), C60(H60), C62(H62), C66(H66), C68(H68), C2S(H2S), C3S(H3S),
 C4S(H4S), C5S(H5S), C6S(H6S)
4.b Idealised Me refined as rotating group:
 C22(H22A,H22B,H22C), C23(H23A,H23B,H23C), C24(H24A,H24B,H24C), C25(H25A,H25B,
 H25C), C26(H26A,H26B,H26C), C27(H27A,H27B,H27C), C46(H46A,H46B,H46C), C47(H47A,
 H47B,H47C), C48(H48A,H48B,H48C), C49(H49A,H49B,H49C), C50(H50A,H50B,H50C),
 C51(H51A,H51B,H51C), C70(H70A,H70B,H70C), C71(H71A,H71B,H71C), C72(H72A,H72B,
 H72C), C73(H73A,H73B,H73C), C74(H74A,H74B,H74C), C75(H75A,H75B,H75C)
;
_shelx_estimated_absorpt_t_max 0.969
_shelx_estimated_absorpt_t_min 0.962
_shelx_space_group_comment
;
The symmetry employed for this shelxl refinement is uniquely defined
by the following loop, which should always be used as a source of
symmetry information in preference to the above space-group names.
They are only intended as comments.
;
_shelxl_version_number 2013-2

loop_
_space_group_symop_operation_xyz
'x, y, z'
'-x, -y, -z'

loop_
_atom_site_label
_atom_site_type_symbol
_atom_site_fract_x
_atom_site_fract_y
_atom_site_fract_z
_atom_site_U_iso_or_equiv
_atom_site_adp_type
_atom_site_occupancy
_atom_site_site_symmetry_order
_atom_site_calc_flag
_atom_site_refinement_flags_posn
_atom_site_refinement_flags_adp
_atom_site_refinement_flags_occupancy
_atom_site_disorder_assembly
_atom_site_disorder_group
Mo1 Mo 0.16320(2) 0.03789(2) 0.80111(2) 0.01337(5) Uani 0.9856(4) 1 d . . P A 1
Mo1A Mo 0.3380(9) -0.0348(8) 0.7141(5) 0.01337(5) Uani 0.0144(4) 1 d . . P A 2
N1 N 0.28079(13) -0.18641(11) 0.82544(7) 0.0174(3) Uani 1 1 d . . . A 1
N2 N 0.17626(13) 0.13631(11) 0.64426(7) 0.0195(3) Uani 1 1 d . . . A 1
N3 N 0.36756(13) 0.11196(12) 0.82815(8) 0.0185(3) Uani 1 1 d . . . A 1
C1 C 0.25132(15) -0.09762(14) 0.80015(9) 0.0168(4) Uani 1 1 d . . . A 1
C2 C 0.17202(15) 0.09888(14) 0.70130(9) 0.0178(4) Uani 1 1 d . . . A 1
C3 C 0.29585(15) 0.08257(13) 0.81378(9) 0.0173(4) Uani 1 1 d . . . A 1
C4 C 0.24796(15) -0.21813(14) 0.89337(9) 0.0166(4) Uani 1 1 d . . . A 1
C5 C 0.17084(15) -0.15090(14) 0.93167(9) 0.0175(4) Uani 1 1 d . . . A 1
C6 C 0.14824(16) -0.18378(14) 0.99993(9) 0.0206(4) Uani 1 1 d . . . A 1
H6 H 0.1000 -0.1388 1.0268 0.025 Uiso 1 1 calc R U . A 1
C7 C 0.19491(16) -0.28085(15) 1.02923(10) 0.0234(4) Uani 1 1 d . . . A 1
H7 H 0.1784 -0.3021 1.0758 0.028 Uiso 1 1 calc R U . A 1
C8 C 0.26587(16) -0.34704(15) 0.99044(9) 0.0220(4) Uani 1 1 d . . . A 1
H8 H 0.2959 -0.4139 1.0106 0.026 Uiso 1 1 calc R U . A 1
C9 C 0.29382(15) -0.31735(14) 0.92259(9) 0.0182(4) Uani 1 1 d . . . A 1
C10 C 0.10590(15) -0.04998(14) 0.89985(9) 0.0166(4) Uani 1 1 d . . . A 1
C11 C 0.11738(15) 0.03767(14) 0.91562(9) 0.0177(4) Uani 1 1 d . . . A 1
C12 C 0.05615(15) 0.13125(14) 0.87934(9) 0.0176(4) Uani 1 1 d . . . A 1
H12 H 0.0653 0.1897 0.8892 0.021 Uiso 1 1 calc R U . A 1
C13 C -0.01700(15) 0.13860(14) 0.82966(9) 0.0181(4) Uani 1 1 d . . . A 1
C14 C -0.03206(15) 0.05037(14) 0.81696(9) 0.0186(4) Uani 1 1 d . . . A 1
H14 H -0.0827 0.0544 0.7843 0.022 Uiso 1 1 calc R U . A 1
C15 C 0.02575(15) -0.04240(14) 0.85124(9) 0.0185(4) Uani 1 1 d . . . A 1
C16 C 0.36799(16) -0.39014(14) 0.88104(9) 0.0188(4) Uani 1 1 d . . . A 1
C17 C 0.31887(17) -0.42787(14) 0.83788(10) 0.0230(4) Uani 1 1 d . . . A 1
C18 C 0.38851(18) -0.49492(14) 0.79928(10) 0.0255(5) Uani 1 1 d . . . A 1
H18 H 0.3551 -0.5190 0.7692 0.031 Uiso 1 1 calc R U . A 1
C19 C 0.50571(18) -0.52799(15) 0.80314(10) 0.0255(5) Uani 1 1 d . . . A 1
C20 C 0.55235(17) -0.49086(14) 0.84703(10) 0.0242(4) Uani 1 1 d . . . A 1
H20 H 0.6321 -0.5130 0.8507 0.029 Uiso 1 1 calc R U . A 1
C21 C 0.48589(16) -0.42223(14) 0.88572(9) 0.0208(4) Uani 1 1 d . . . A 1
C22 C 0.19175(16) 0.03590(15) 0.96964(9) 0.0216(4) Uani 1 1 d . . . A 1
H22A H 0.1461 0.0418 1.0125 0.032 Uiso 1 1 calc R U . A 1
H22B H 0.2246 0.0910 0.9568 0.032 Uiso 1 1 calc R U . A 1
H22C H 0.2528 -0.0262 0.9747 0.032 Uiso 1 1 calc R U . A 1
C23 C -0.08143(16) 0.23657(14) 0.79152(10) 0.0234(4) Uani 1 1 d . . . A 1
H23A H -0.1600 0.2549 0.8107 0.035 Uiso 1 1 calc R U . A 1
H23B H -0.0807 0.2317 0.7440 0.035 Uiso 1 1 calc R U . A 1
H23C H -0.0455 0.2868 0.7951 0.035 Uiso 1 1 calc R U . A 1
C24 C 0.00138(17) -0.13293(14) 0.83931(10) 0.0235(4) Uani 1 1 d . . . A 1
H24A H -0.0581 -0.1139 0.8075 0.035 Uiso 1 1 calc R U . A 1
H24B H -0.0242 -0.1676 0.8821 0.035 Uiso 1 1 calc R U . A 1
H24C H 0.0705 -0.1763 0.8206 0.035 Uiso 1 1 calc R U . A 1
C25 C 0.19191(17) -0.39809(16) 0.83329(12) 0.0315(5) Uani 1 1 d . . . A 1
H25A H 0.1659 -0.3293 0.8112 0.047 Uiso 1 1 calc R U . A 1
H25B H 0.1546 -0.4056 0.8787 0.047 Uiso 1 1 calc R U . A 1
H25C H 0.1729 -0.4401 0.8070 0.047 Uiso 1 1 calc R U . A 1
C26 C 0.5775(2) -0.60387(17) 0.76219(11) 0.0366(5) Uani 1 1 d . . . A 1
H26A H 0.6569 -0.6211 0.7726 0.055 Uiso 1 1 calc R U . A 1
H26B H 0.5707 -0.5770 0.7141 0.055 Uiso 1 1 calc R U . A 1
H26C H 0.5514 -0.6629 0.7732 0.055 Uiso 1 1 calc R U . A 1
C27 C 0.54057(17) -0.38287(16) 0.93218(11) 0.0273(5) Uani 1 1 d . . . A 1
H27A H 0.5096 -0.3111 0.9263 0.041 Uiso 1 1 calc R U . A 1
H27B H 0.6227 -0.4004 0.9214 0.041 Uiso 1 1 calc R U . A 1
H27C H 0.5248 -0.4116 0.9790 0.041 Uiso 1 1 calc R U . A 1
C28 C 0.21001(16) 0.16531(14) 0.57714(9) 0.0195(4) Uani 1 1 d . . . A 1
C29 C 0.15199(16) 0.25816(14) 0.54328(9) 0.0210(4) Uani 1 1 d . . . A 1
C30 C 0.19025(17) 0.28578(15) 0.47668(9) 0.0242(4) Uani 1 1 d . . . A 1
H30 H 0.1532 0.3485 0.4524 0.029 Uiso 1 1 calc R U . A 1
C31 C 0.28100(17) 0.22351(15) 0.44551(9) 0.0261(5) Uani 1 1 d . . . A 1
H31 H 0.3054 0.2438 0.4001 0.031 Uiso 1 1 calc R U . A 1
C32 C 0.33675(17) 0.13154(15) 0.48005(10) 0.0249(4) Uani 1 1 d . . . A 1
H32 H 0.3989 0.0895 0.4580 0.030 Uiso 1 1 calc R U . A 1
C33 C 0.30262(16) 0.10029(14) 0.54663(9) 0.0206(4) Uani 1 1 d . . . A 1
C34 C 0.36142(16) 0.00216(14) 0.58536(9) 0.0212(4) Uani 1 1 d . . . A 1
C35 C 0.34475(17) -0.08387(15) 0.57220(10) 0.0262(5) Uani 1 1 d . . . A 1
C36 C 0.39445(18) -0.17329(16) 0.61249(11) 0.0318(5) Uani 1 1 d . . . A 1
H36 H 0.3838 -0.2317 0.6036 0.038 Uiso 1 1 calc R U . A 1
C37 C 0.45921(17) -0.17966(16) 0.66541(10) 0.0318(5) Uani 1 1 d . . . A 1
C38 C 0.47740(17) -0.09436(17) 0.67588(10) 0.0300(5) Uani 1 1 d . . . A 1
H38 H 0.5234 -0.0980 0.7109 0.036 Uiso 1 1 calc R U . A 1
C39 C 0.43040(16) -0.00313(15) 0.63662(9) 0.0245(4) Uani 1 1 d . . . A 1
C40 C 0.05647(17) 0.32761(14) 0.57733(9) 0.0233(4) Uani 1 1 d . . . A 1
C41 C -0.04762(17) 0.30727(15) 0.59749(9) 0.0253(5) Uani 1 1 d . . . A 1
C42 C -0.13469(19) 0.37541(16) 0.62785(10) 0.0304(5) Uani 1 1 d . . . A 1
H42 H -0.2058 0.3625 0.6399 0.037 Uiso 1 1 calc R U . A 1
C43 C -0.1211(2) 0.46122(16) 0.64111(10) 0.0343(6) Uani 1 1 d . . . A 1
C44 C -0.0174(2) 0.47926(16) 0.62169(10) 0.0337(5) Uani 1 1 d . . . A 1
H44 H -0.0063 0.5374 0.6308 0.040 Uiso 1 1 calc R U . A 1
C45 C 0.07158(19) 0.41519(15) 0.58925(10) 0.0282(5) Uani 1 1 d . . . A 1
C46 C 0.2719(2) -0.08066(17) 0.51662(11) 0.0339(5) Uani 1 1 d . . . A 1
H46A H 0.1970 -0.0338 0.5228 0.051 Uiso 1 1 calc R U . A 1
H46B H 0.2635 -0.1462 0.5184 0.051 Uiso 1 1 calc R U . A 1
H46C H 0.3082 -0.0599 0.4728 0.051 Uiso 1 1 calc R U . A 1
C47 C 0.5056(2) -0.27678(17) 0.71114(12) 0.0445(7) Uani 1 1 d . . . A 1
H47A H 0.5760 -0.2774 0.7286 0.067 Uiso 1 1 calc R U . A 1
H47B H 0.5211 -0.3307 0.6856 0.067 Uiso 1 1 calc R U . A 1
H47C H 0.4498 -0.2851 0.7488 0.067 Uiso 1 1 calc R U . A 1
C48 C 0.45576(18) 0.08646(16) 0.64907(10) 0.0302(5) Uani 1 1 d . . . A 1
H48A H 0.5085 0.0675 0.6849 0.045 Uiso 1 1 calc R U . A 1
H48B H 0.3852 0.1336 0.6628 0.045 Uiso 1 1 calc R U . A 1
H48C H 0.4902 0.1169 0.6077 0.045 Uiso 1 1 calc R U . A 1
C49 C -0.06859(18) 0.21373(16) 0.58801(11) 0.0306(5) Uani 1 1 d . . . A 1
H49A H -0.0540 0.1651 0.6295 0.046 Uiso 1 1 calc R U . A 1
H49B H -0.0178 0.1876 0.5508 0.046 Uiso 1 1 calc R U . A 1
H49C H -0.1476 0.2276 0.5776 0.046 Uiso 1 1 calc R U . A 1
C50 C -0.2155(2) 0.53274(18) 0.67509(12) 0.0488(7) Uani 1 1 d . . . A 1
H50A H -0.1909 0.5897 0.6785 0.073 Uiso 1 1 calc R U . A 1
H50B H -0.2347 0.5005 0.7203 0.073 Uiso 1 1 calc R U . A 1
H50C H -0.2823 0.5546 0.6486 0.073 Uiso 1 1 calc R U . A 1
C51 C 0.1806(2) 0.44214(17) 0.56774(11) 0.0376(6) Uani 1 1 d . . . A 1
H51A H 0.2453 0.3834 0.5770 0.056 Uiso 1 1 calc R U . A 1
H51B H 0.1848 0.4919 0.5929 0.056 Uiso 1 1 calc R U . A 1
H51C H 0.1824 0.4686 0.5194 0.056 Uiso 1 1 calc R U . A 1
C52 C 0.42937(15) 0.15687(14) 0.85682(9) 0.0177(4) Uani 1 1 d . . . A 1
C53 C 0.54700(16) 0.11161(14) 0.86056(9) 0.0187(4) Uani 1 1 d . . . A 1
C54 C 0.60778(16) 0.15459(15) 0.89240(9) 0.0223(4) Uani 1 1 d . . . A 1
H54 H 0.6868 0.1246 0.8964 0.027 Uiso 1 1 calc R U . A 1
C55 C 0.55538(16) 0.23999(15) 0.91830(9) 0.0230(4) Uani 1 1 d . . . A 1
H55 H 0.5980 0.2676 0.9404 0.028 Uiso 1 1 calc R U . A 1
C56 C 0.44004(16) 0.28520(15) 0.91180(9) 0.0210(4) Uani 1 1 d . . . A 1
H56 H 0.4052 0.3449 0.9285 0.025 Uiso 1 1 calc R U . A 1
C57 C 0.37429(16) 0.24511(14) 0.88131(9) 0.0186(4) Uani 1 1 d . . . A 1
C58 C 0.60664(15) 0.02173(14) 0.83065(9) 0.0190(4) Uani 1 1 d . . . A 1
C59 C 0.59630(16) -0.07117(14) 0.86166(9) 0.0225(4) Uani 1 1 d . . . A 1
C60 C 0.66026(17) -0.15337(15) 0.83423(10) 0.0256(5) Uani 1 1 d . . . A 1
H60 H 0.6541 -0.2163 0.8556 0.031 Uiso 1 1 calc R U . A 1
C61 C 0.73279(17) -0.14672(15) 0.77678(10) 0.0246(4) Uani 1 1 d . . . A 1
C62 C 0.73786(16) -0.05335(15) 0.74523(10) 0.0237(4) Uani 1 1 d . . . A 1
H62 H 0.7846 -0.0471 0.7048 0.028 Uiso 1 1 calc R U . A 1
C63 C 0.67703(15) 0.03062(14) 0.77086(9) 0.0201(4) Uani 1 1 d . . . A 1
C64 C 0.25101(16) 0.29846(14) 0.87511(9) 0.0196(4) Uani 1 1 d . . . A 1
C65 C 0.20645(16) 0.33702(14) 0.81147(10) 0.0219(4) Uani 1 1 d . . . A 1
C66 C 0.09376(17) 0.39566(14) 0.80812(11) 0.0265(5) Uani 1 1 d . . . A 1
H66 H 0.0641 0.4217 0.7651 0.032 Uiso 1 1 calc R U . A 1
C67 C 0.02374(17) 0.41724(15) 0.86524(12) 0.0291(5) Uani 1 1 d . . . A 1
C68 C 0.06769(17) 0.37607(15) 0.92768(11) 0.0275(5) Uani 1 1 d . . . A 1
H68 H 0.0200 0.3881 0.9673 0.033 Uiso 1 1 calc R U . A 1
C69 C 0.17988(17) 0.31753(14) 0.93387(10) 0.0229(4) Uani 1 1 d . . . A 1
C70 C 0.5164(2) -0.08295(16) 0.92299(11) 0.0339(5) Uani 1 1 d . . . A 1
H70A H 0.4391 -0.0673 0.9090 0.051 Uiso 1 1 calc R U . A 1
H70B H 0.5184 -0.0382 0.9529 0.051 Uiso 1 1 calc R U . A 1
H70C H 0.5397 -0.1510 0.9469 0.051 Uiso 1 1 calc R U . A 1
C71 C 0.8036(2) -0.23715(16) 0.74919(11) 0.0359(5) Uani 1 1 d . . . A 1
H71A H 0.7997 -0.2254 0.7002 0.054 Uiso 1 1 calc R U . A 1
H71B H 0.7747 -0.2930 0.7695 0.054 Uiso 1 1 calc R U . A 1
H71C H 0.8826 -0.2519 0.7599 0.054 Uiso 1 1 calc R U . A 1
C72 C 0.68389(17) 0.13016(15) 0.73364(10) 0.0261(5) Uani 1 1 d . . . A 1
H72A H 0.7305 0.1224 0.6913 0.039 Uiso 1 1 calc R U . A 1
H72B H 0.7182 0.1600 0.7616 0.039 Uiso 1 1 calc R U . A 1
H72C H 0.6074 0.1727 0.7238 0.039 Uiso 1 1 calc R U . A 1
C73 C 0.27558(18) 0.32052(16) 0.74601(10) 0.0273(5) Uani 1 1 d . . . A 1
H73A H 0.2613 0.2661 0.7301 0.041 Uiso 1 1 calc R U . A 1
H73B H 0.3564 0.3043 0.7532 0.041 Uiso 1 1 calc R U . A 1
H73C H 0.2540 0.3804 0.7123 0.041 Uiso 1 1 calc R U . A 1
C74 C -0.09556(18) 0.48535(17) 0.85973(14) 0.0421(6) Uani 1 1 d . . . A 1
H74A H -0.0927 0.5527 0.8418 0.063 Uiso 1 1 calc R U . A 1
H74B H -0.1360 0.4833 0.9044 0.063 Uiso 1 1 calc R U . A 1
H74C H -0.1354 0.4642 0.8294 0.063 Uiso 1 1 calc R U . A 1
C75 C 0.21985(18) 0.27695(16) 1.00408(10) 0.0280(5) Uani 1 1 d . . . A 1
H75A H 0.2564 0.3210 1.0172 0.042 Uiso 1 1 calc R U . A 1
H75B H 0.2743 0.2116 1.0047 0.042 Uiso 1 1 calc R U . A 1
H75C H 0.1547 0.2720 1.0358 0.042 Uiso 1 1 calc R U . A 1
F1S F 0.18001(17) 0.64806(15) 0.65881(9) 0.0850(6) Uani 1 1 d . . . B 1
C1S C 0.1143(2) 0.7432(2) 0.64280(12) 0.0480(7) Uani 1 1 d . . . B 1
C2S C 0.0336(2) 0.7612(2) 0.59790(12) 0.0432(6) Uani 1 1 d . . . B 1
H2S H 0.0246 0.7094 0.5788 0.052 Uiso 1 1 calc R U . B 1
C3S C -0.0349(2) 0.85707(18) 0.58093(11) 0.0369(5) Uani 1 1 d . . . B 1
H3S H -0.0919 0.8711 0.5502 0.044 Uiso 1 1 calc R U . B 1
C4S C -0.0207(2) 0.9321(2) 0.60837(12) 0.0455(7) Uani 1 1 d . . . B 1
H4S H -0.0670 0.9977 0.5963 0.055 Uiso 1 1 calc R U . B 1
C5S C 0.0617(3) 0.9107(3) 0.65370(13) 0.0574(9) Uani 1 1 d . . . B 1
H5S H 0.0713 0.9620 0.6729 0.069 Uiso 1 1 calc R U . B 1
C6S C 0.1302(2) 0.8155(3) 0.67145(12) 0.0544(8) Uani 1 1 d . . . B 1
H6S H 0.1867 0.8008 0.7026 0.065 Uiso 1 1 calc R U . B 1

loop_
_atom_site_aniso_label
_atom_site_aniso_U_11
_atom_site_aniso_U_22
_atom_site_aniso_U_33
_atom_site_aniso_U_23
_atom_site_aniso_U_13
_atom_site_aniso_U_12
Mo1 0.01383(8) 0.01466(9) 0.01096(8) -0.00234(6) -0.00009(6) -0.00334(6)
Mo1A 0.01383(8) 0.01466(9) 0.01096(8) -0.00234(6) -0.00009(6) -0.00334(6)
N1 0.0180(8) 0.0170(9) 0.0149(7) -0.0030(6) 0.0007(6) -0.0023(7)
N2 0.0209(8) 0.0192(9) 0.0141(8) -0.0028(7) 0.0005(7) -0.0004(7)
N3 0.0177(8) 0.0194(9) 0.0185(8) -0.0033(6) -0.0010(7) -0.0054(7)
C1 0.0155(9) 0.0246(11) 0.0112(8) -0.0058(8) 0.0023(7) -0.0068(8)
C2 0.0150(9) 0.0165(10) 0.0210(10) -0.0072(8) -0.0011(8) -0.0007(8)
C3 0.0183(9) 0.0144(10) 0.0142(9) -0.0022(7) 0.0025(8) 0.0008(8)
C4 0.0154(9) 0.0196(10) 0.0151(9) -0.0017(7) -0.0003(7) -0.0065(8)
C5 0.0161(9) 0.0193(10) 0.0170(9) -0.0012(8) -0.0003(8) -0.0065(8)
C6 0.0182(10) 0.0227(11) 0.0188(9) -0.0032(8) 0.0034(8) -0.0046(8)
C7 0.0250(10) 0.0257(11) 0.0173(9) 0.0005(8) 0.0017(8) -0.0078(9)
C8 0.0214(10) 0.0193(11) 0.0231(10) 0.0022(8) -0.0028(8) -0.0062(9)
C9 0.0156(9) 0.0186(10) 0.0210(9) -0.0025(8) -0.0012(8) -0.0062(8)
C10 0.0141(9) 0.0197(10) 0.0139(9) -0.0025(7) 0.0041(7) -0.0038(8)
C11 0.0148(9) 0.0230(11) 0.0132(9) -0.0034(8) 0.0047(7) -0.0045(8)
C12 0.0176(9) 0.0185(10) 0.0153(9) -0.0045(7) 0.0033(7) -0.0038(8)
C13 0.0144(9) 0.0199(10) 0.0171(9) -0.0033(8) 0.0037(8) -0.0024(8)
C14 0.0141(9) 0.0243(11) 0.0168(9) -0.0050(8) 0.0000(8) -0.0039(8)
C15 0.0147(9) 0.0215(11) 0.0182(9) -0.0029(8) 0.0025(8) -0.0052(8)
C16 0.0210(10) 0.0155(10) 0.0182(9) 0.0011(7) -0.0001(8) -0.0056(8)
C17 0.0265(11) 0.0156(10) 0.0264(10) 0.0008(8) -0.0040(9) -0.0070(9)
C18 0.0341(12) 0.0190(11) 0.0249(10) -0.0048(8) -0.0037(9) -0.0083(9)
C19 0.0323(11) 0.0175(11) 0.0233(10) -0.0011(8) 0.0035(9) -0.0060(9)
C20 0.0217(10) 0.0194(11) 0.0264(10) 0.0000(8) 0.0016(9) -0.0024(9)
C21 0.0221(10) 0.0174(10) 0.0215(10) 0.0001(8) -0.0008(8) -0.0059(8)
C22 0.0237(10) 0.0244(11) 0.0162(9) -0.0041(8) -0.0017(8) -0.0055(9)
C23 0.0221(10) 0.0228(11) 0.0228(10) -0.0034(8) -0.0039(8) -0.0021(9)
C24 0.0210(10) 0.0216(11) 0.0279(11) -0.0034(8) -0.0029(9) -0.0065(9)
C25 0.0275(11) 0.0270(12) 0.0442(13) -0.0122(10) -0.0091(10) -0.0074(10)
C26 0.0395(13) 0.0320(13) 0.0353(12) -0.0133(10) 0.0069(11) -0.0049(11)
C27 0.0211(10) 0.0267(12) 0.0336(11) -0.0076(9) -0.0030(9) -0.0042(9)
C28 0.0234(10) 0.0208(11) 0.0132(9) -0.0012(8) -0.0006(8) -0.0058(8)
C29 0.0229(10) 0.0201(11) 0.0170(9) -0.0040(8) -0.0020(8) -0.0012(8)
C30 0.0283(11) 0.0207(11) 0.0182(10) 0.0016(8) -0.0025(9) -0.0021(9)
C31 0.0306(11) 0.0288(12) 0.0137(9) 0.0001(8) 0.0016(8) -0.0044(10)
C32 0.0227(10) 0.0291(12) 0.0181(10) -0.0043(8) 0.0027(8) -0.0017(9)
C33 0.0205(10) 0.0214(11) 0.0175(9) -0.0012(8) -0.0014(8) -0.0036(8)
C34 0.0181(10) 0.0219(11) 0.0161(9) -0.0014(8) 0.0052(8) 0.0014(8)
C35 0.0222(10) 0.0264(12) 0.0233(10) -0.0029(9) 0.0064(9) -0.0011(9)
C36 0.0265(11) 0.0238(12) 0.0351(12) -0.0009(9) 0.0105(10) -0.0005(9)
C37 0.0222(11) 0.0286(13) 0.0264(11) 0.0066(9) 0.0111(9) 0.0070(9)
C38 0.0205(10) 0.0386(14) 0.0177(10) 0.0031(9) 0.0022(8) 0.0045(10)
C39 0.0193(10) 0.0294(12) 0.0160(9) -0.0029(8) 0.0038(8) 0.0031(9)
C40 0.0301(11) 0.0197(11) 0.0126(9) 0.0011(8) -0.0033(8) 0.0022(9)
C41 0.0302(11) 0.0236(11) 0.0139(9) -0.0008(8) -0.0010(8) 0.0023(9)
C42 0.0325(12) 0.0276(12) 0.0192(10) 0.0003(9) 0.0015(9) 0.0048(10)
C43 0.0458(14) 0.0230(12) 0.0171(10) 0.0016(9) 0.0045(10) 0.0092(11)
C44 0.0581(16) 0.0162(11) 0.0174(10) -0.0012(8) -0.0025(10) 0.0016(11)
C45 0.0432(13) 0.0190(11) 0.0162(10) 0.0018(8) -0.0038(9) -0.0022(10)
C46 0.0394(13) 0.0282(13) 0.0332(12) -0.0073(10) -0.0010(10) -0.0077(11)
C47 0.0359(13) 0.0328(14) 0.0384(13) 0.0136(11) 0.0117(11) 0.0107(11)
C48 0.0249(11) 0.0382(13) 0.0237(11) -0.0056(9) -0.0037(9) -0.0024(10)
C49 0.0255(11) 0.0322(13) 0.0303(11) -0.0093(10) 0.0019(9) -0.0017(10)
C50 0.0660(18) 0.0276(14) 0.0332(13) -0.0043(10) 0.0140(12) 0.0077(13)
C51 0.0561(15) 0.0296(13) 0.0280(12) -0.0048(10) -0.0011(11) -0.0144(12)
C52 0.0194(9) 0.0204(10) 0.0142(9) -0.0008(7) -0.0025(8) -0.0077(8)
C53 0.0187(9) 0.0205(10) 0.0156(9) -0.0001(8) -0.0009(8) -0.0056(8)
C54 0.0181(10) 0.0275(12) 0.0199(10) -0.0022(8) -0.0030(8) -0.0050(9)
C55 0.0242(10) 0.0277(12) 0.0205(10) -0.0049(8) -0.0046(8) -0.0108(9)
C56 0.0242(10) 0.0202(11) 0.0183(9) -0.0048(8) 0.0001(8) -0.0056(9)
C57 0.0191(9) 0.0207(10) 0.0148(9) -0.0001(8) -0.0011(8) -0.0058(8)
C58 0.0146(9) 0.0227(11) 0.0190(9) -0.0035(8) -0.0045(8) -0.0030(8)
C59 0.0233(10) 0.0226(11) 0.0191(10) -0.0013(8) -0.0032(8) -0.0039(9)
C60 0.0302(11) 0.0204(11) 0.0245(10) 0.0000(8) -0.0075(9) -0.0050(9)
C61 0.0224(10) 0.0252(11) 0.0244(10) -0.0065(9) -0.0055(9) -0.0014(9)
C62 0.0203(10) 0.0303(12) 0.0201(10) -0.0043(8) -0.0008(8) -0.0071(9)
C63 0.0156(9) 0.0240(11) 0.0196(9) -0.0022(8) -0.0031(8) -0.0046(8)
C64 0.0200(10) 0.0152(10) 0.0244(10) -0.0043(8) -0.0030(8) -0.0053(8)
C65 0.0247(10) 0.0173(10) 0.0252(10) 0.0001(8) -0.0066(8) -0.0088(8)
C66 0.0277(11) 0.0181(11) 0.0347(12) 0.0030(9) -0.0124(10) -0.0088(9)
C67 0.0219(10) 0.0166(11) 0.0480(13) -0.0019(9) -0.0061(10) -0.0054(9)
C68 0.0226(10) 0.0216(11) 0.0382(12) -0.0091(9) 0.0049(9) -0.0064(9)
C69 0.0238(10) 0.0191(11) 0.0271(10) -0.0066(8) -0.0009(9) -0.0069(9)
C70 0.0413(13) 0.0252(12) 0.0271(11) 0.0018(9) 0.0072(10) -0.0055(10)
C71 0.0410(13) 0.0277(13) 0.0349(12) -0.0108(10) -0.0010(11) -0.0010(11)
C72 0.0246(11) 0.0282(12) 0.0252(10) -0.0041(9) 0.0029(9) -0.0095(9)
C73 0.0334(12) 0.0271(12) 0.0225(10) -0.0007(9) -0.0079(9) -0.0100(10)
C74 0.0252(12) 0.0266(13) 0.0670(17) 0.0012(12) -0.0058(12) -0.0013(10)
C75 0.0276(11) 0.0330(13) 0.0234(10) -0.0080(9) 0.0024(9) -0.0085(10)
F1S 0.0936(14) 0.0880(14) 0.0574(11) -0.0181(10) -0.0301(10) 0.0107(12)
C1S 0.0442(15) 0.0650(19) 0.0297(13) -0.0110(12) -0.0012(11) -0.0069(14)
C2S 0.0546(16) 0.0490(16) 0.0303(12) -0.0111(11) -0.0067(12) -0.0170(13)
C3S 0.0435(14) 0.0420(15) 0.0302(12) -0.0086(10) 0.0004(10) -0.0193(12)
C4S 0.0599(17) 0.0545(17) 0.0338(13) -0.0213(12) 0.0178(12) -0.0330(14)
C5S 0.074(2) 0.085(2) 0.0402(15) -0.0376(16) 0.0252(15) -0.057(2)
C6S 0.0424(15) 0.110(3) 0.0256(13) -0.0242(15) 0.0077(11) -0.0389(18)

loop_
_atom_type_symbol
_atom_type_description
_atom_type_scat_dispersion_real
_atom_type_scat_dispersion_imag
_atom_type_scat_source
C C 0.0033 0.0016 'International Tables Vol C Tables 4.2.6.8 and 6.1.1.4'
H H 0.0000 0.0000 'International Tables Vol C Tables 4.2.6.8 and 6.1.1.4'
N N 0.0061 0.0033 'International Tables Vol C Tables 4.2.6.8 and 6.1.1.4'
F F 0.0171 0.0103 'International Tables Vol C Tables 4.2.6.8 and 6.1.1.4'
Mo Mo -1.6832 0.6857 'International Tables Vol C Tables 4.2.6.8 and 6.1.1.4'

loop_
_geom_angle_atom_site_label_1
_geom_angle_atom_site_label_2
_geom_angle_atom_site_label_3
_geom_angle
C1 Mo1 C2 102.09(7)
C1 Mo1 C3 94.71(7)
C1 Mo1 C10 74.74(7)
C1 Mo1 C11 101.76(7)
C1 Mo1 C12 137.46(7)
C1 Mo1 C13 143.42(7)
C1 Mo1 C14 110.17(7)
C1 Mo1 C15 80.20(7)
C2 Mo1 C10 159.53(7)
C2 Mo1 C11 155.99(7)
C2 Mo1 C12 120.35(7)
C2 Mo1 C13 97.20(7)
C2 Mo1 C14 99.58(7)
C2 Mo1 C15 123.58(7)
C3 Mo1 C2 89.07(7)
C3 Mo1 C10 111.25(7)
C3 Mo1 C11 86.22(7)
C3 Mo1 C12 89.09(7)
C3 Mo1 C13 116.54(7)
C3 Mo1 C14 151.01(7)
C3 Mo1 C15 147.34(7)
C10 Mo1 C11 35.75(6)
C10 Mo1 C12 64.54(7)
C10 Mo1 C13 76.36(6)
C10 Mo1 C14 63.89(6)
C10 Mo1 C15 36.19(6)
C11 Mo1 C13 64.39(6)
C11 Mo1 C14 74.62(6)
C11 Mo1 C15 63.73(6)
C12 Mo1 C11 36.14(6)
C12 Mo1 C13 35.16(6)
C12 Mo1 C14 62.62(6)
C12 Mo1 C15 74.38(7)
C13 Mo1 C14 35.23(6)
C13 Mo1 C15 63.25(7)
C14 Mo1 C15 34.52(6)
C1 N1 C4 120.52(16)
C2 N2 C28 165.25(18)
C3 N3 C52 165.10(18)
N1 C1 Mo1 152.63(15)
N2 C2 Mo1 178.32(16)
N3 C3 Mo1 172.26(16)
N1 C4 C5 120.55(16)
C9 C4 N1 118.88(17)
C9 C4 C5 120.57(16)
C4 C5 C10 122.04(16)
C6 C5 C4 118.36(17)
C6 C5 C10 119.36(17)
C5 C6 H6 119.4
C7 C6 C5 121.16(18)
C7 C6 H6 119.4
C6 C7 H7 120.1
C6 C7 C8 119.86(18)
C8 C7 H7 120.1
C7 C8 H8 119.4
C7 C8 C9 121.25(18)
C9 C8 H8 119.4
C4 C9 C16 120.73(16)
C8 C9 C4 118.65(18)
C8 C9 C16 120.59(17)
C5 C10 Mo1 125.03(12)
C11 C10 Mo1 72.75(10)
C11 C10 C5 123.46(16)
C11 C10 C15 118.98(16)
C15 C10 Mo1 74.17(10)
C15 C10 C5 117.55(16)
C10 C11 Mo1 71.49(10)
C10 C11 C12 119.23(16)
C10 C11 C22 122.08(16)
C12 C11 Mo1 71.58(10)
C12 C11 C22 118.69(17)
C22 C11 Mo1 128.95(12)
Mo1 C12 H12 127.2
C11 C12 Mo1 72.28(10)
C11 C12 H12 119.1
C13 C12 Mo1 73.55(11)
C13 C12 C11 121.80(17)
C13 C12 H12 119.1
C12 C13 Mo1 71.29(10)
C12 C13 C14 118.24(16)
C12 C13 C23 121.99(17)
C14 C13 Mo1 73.05(11)
C14 C13 C23 119.75(16)
C23 C13 Mo1 128.13(13)
Mo1 C14 H14 128.5
C13 C14 Mo1 71.72(10)
C13 C14 H14 119.1
C15 C14 Mo1 73.02(10)
C15 C14 C13 121.84(17)
C15 C14 H14 119.1
C10 C15 Mo1 69.63(10)
C10 C15 C24 120.42(16)
C14 C15 Mo1 72.47(10)
C14 C15 C10 119.71(17)
C14 C15 C24 119.83(16)
C24 C15 Mo1 132.17(13)
C17 C16 C9 119.64(17)
C17 C16 C21 119.71(18)
C21 C16 C9 120.65(17)
C16 C17 C25 121.37(18)
C18 C17 C16 119.16(18)
C18 C17 C25 119.47(18)
C17 C18 H18 118.9
C17 C18 C19 122.16(19)
C19 C18 H18 118.9
C18 C19 C26 120.25(19)
C20 C19 C18 117.69(19)
C20 C19 C26 122.03(19)
C19 C20 H20 119.0
C19 C20 C21 122.02(18)
C21 C20 H20 119.0
C16 C21 C27 120.58(18)
C20 C21 C16 119.24(18)
C20 C21 C27 120.17(17)
C11 C22 H22A 109.5
C11 C22 H22B 109.5
C11 C22 H22C 109.5
H22A C22 H22B 109.5
H22A C22 H22C 109.5
H22B C22 H22C 109.5
C13 C23 H23A 109.5
C13 C23 H23B 109.5
C13 C23 H23C 109.5
H23A C23 H23B 109.5
H23A C23 H23C 109.5
H23B C23 H23C 109.5
C15 C24 H24A 109.5
C15 C24 H24B 109.5
C15 C24 H24C 109.5
H24A C24 H24B 109.5
H24A C24 H24C 109.5
H24B C24 H24C 109.5
C17 C25 H25A 109.5
C17 C25 H25B 109.5
C17 C25 H25C 109.5
H25A C25 H25B 109.5
H25A C25 H25C 109.5
H25B C25 H25C 109.5
C19 C26 H26A 109.5
C19 C26 H26B 109.5
C19 C26 H26C 109.5
H26A C26 H26B 109.5
H26A C26 H26C 109.5
H26B C26 H26C 109.5
C21 C27 H27A 109.5
C21 C27 H27B 109.5
C21 C27 H27C 109.5
H27A C27 H27B 109.5
H27A C27 H27C 109.5
H27B C27 H27C 109.5
N2 C28 C29 118.82(17)
N2 C28 C33 118.37(16)
C29 C28 C33 122.81(17)
C28 C29 C40 122.00(17)
C30 C29 C28 117.19(18)
C30 C29 C40 120.75(17)
C29 C30 H30 119.4
C31 C30 C29 121.23(18)
C31 C30 H30 119.4
C30 C31 H31 119.8
C30 C31 C32 120.49(18)
C32 C31 H31 119.8
C31 C32 H32 119.6
C31 C32 C33 120.78(19)
C33 C32 H32 119.6
C28 C33 C34 120.41(16)
C32 C33 C28 117.51(17)
C32 C33 C34 122.09(18)
C35 C34 C33 120.27(17)
C35 C34 C39 120.18(18)
C39 C34 C33 119.51(18)
C34 C35 C46 121.40(18)
C36 C35 C34 118.68(19)
C36 C35 C46 119.9(2)
C35 C36 H36 119.0
C37 C36 C35 122.1(2)
C37 C36 H36 119.0
C36 C37 C47 120.8(2)
C38 C37 C36 118.09(19)
C38 C37 C47 121.1(2)
C37 C38 H38 119.0
C37 C38 C39 122.1(2)
C39 C38 H38 119.0
C34 C39 C48 121.47(18)
C38 C39 C34 118.8(2)
C38 C39 C48 119.69(19)
C41 C40 C29 121.43(18)
C41 C40 C45 119.48(19)
C45 C40 C29 119.09(19)
C40 C41 C49 122.31(18)
C42 C41 C40 119.1(2)
C42 C41 C49 118.6(2)
C41 C42 H42 118.8
C43 C42 C41 122.3(2)
C43 C42 H42 118.8
C42 C43 C50 121.4(2)
C44 C43 C42 117.6(2)
C44 C43 C50 121.0(2)
C43 C44 H44 118.7
C43 C44 C45 122.5(2)
C45 C44 H44 118.7
C40 C45 C51 122.05(19)
C44 C45 C40 118.9(2)
C44 C45 C51 119.1(2)
C35 C46 H46A 109.5
C35 C46 H46B 109.5
C35 C46 H46C 109.5
H46A C46 H46B 109.5
H46A C46 H46C 109.5
H46B C46 H46C 109.5
C37 C47 H47A 109.5
C37 C47 H47B 109.5
C37 C47 H47C 109.5
H47A C47 H47B 109.5
H47A C47 H47C 109.5
H47B C47 H47C 109.5
C39 C48 H48A 109.5
C39 C48 H48B 109.5
C39 C48 H48C 109.5
H48A C48 H48B 109.5
H48A C48 H48C 109.5
H48B C48 H48C 109.5
C41 C49 H49A 109.5
C41 C49 H49B 109.5
C41 C49 H49C 109.5
H49A C49 H49B 109.5
H49A C49 H49C 109.5
H49B C49 H49C 109.5
C43 C50 H50A 109.5
C43 C50 H50B 109.5
C43 C50 H50C 109.5
H50A C50 H50B 109.5
H50A C50 H50C 109.5
H50B C50 H50C 109.5
C45 C51 H51A 109.5
C45 C51 H51B 109.5
C45 C51 H51C 109.5
H51A C51 H51B 109.5
H51A C51 H51C 109.5
H51B C51 H51C 109.5
N3 C52 C53 118.11(17)
N3 C52 C57 119.89(16)
C57 C52 C53 122.00(17)
C52 C53 C58 121.99(16)
C54 C53 C52 117.83(18)
C54 C53 C58 120.17(17)
C53 C54 H54 119.3
C55 C54 C53 121.35(18)
C55 C54 H54 119.3
C54 C55 H55 120.1
C54 C55 C56 119.71(18)
C56 C55 H55 120.1
C55 C56 H56 119.2
C55 C56 C57 121.65(19)
C57 C56 H56 119.2
C52 C57 C64 123.80(16)
C56 C57 C52 117.38(17)
C56 C57 C64 118.81(17)
C59 C58 C53 121.33(17)
C59 C58 C63 119.70(18)
C63 C58 C53 118.95(17)
C58 C59 C70 121.32(18)
C60 C59 C58 118.84(18)
C60 C59 C70 119.83(18)
C59 C60 H60 118.8
C61 C60 C59 122.39(19)
C61 C60 H60 118.8
C60 C61 C62 117.69(19)
C60 C61 C71 121.37(19)
C62 C61 C71 120.94(19)
C61 C62 H62 118.9
C63 C62 C61 122.16(19)
C63 C62 H62 118.9
C58 C63 C72 121.05(18)
C62 C63 C58 119.11(18)
C62 C63 C72 119.81(18)
C65 C64 C57 121.11(17)
C65 C64 C69 119.25(18)
C69 C64 C57 119.43(16)
C64 C65 C73 123.12(18)
C66 C65 C64 119.02(19)
C66 C65 C73 117.84(17)
C65 C66 H66 118.8
C67 C66 C65 122.43(19)
C67 C66 H66 118.8
C66 C67 C68 117.90(19)
C66 C67 C74 121.1(2)
C68 C67 C74 121.0(2)
C67 C68 H68 119.0
C67 C68 C69 122.0(2)
C69 C68 H68 119.0
C64 C69 C75 122.73(18)
C68 C69 C64 119.38(18)
C68 C69 C75 117.89(18)
C59 C70 H70A 109.5
C59 C70 H70B 109.5
C59 C70 H70C 109.5
H70A C70 H70B 109.5
H70A C70 H70C 109.5
H70B C70 H70C 109.5
C61 C71 H71A 109.5
C61 C71 H71B 109.5
C61 C71 H71C 109.5
H71A C71 H71B 109.5
H71A C71 H71C 109.5
H71B C71 H71C 109.5
C63 C72 H72A 109.5
C63 C72 H72B 109.5
C63 C72 H72C 109.5
H72A C72 H72B 109.5
H72A C72 H72C 109.5
H72B C72 H72C 109.5
C65 C73 H73A 109.5
C65 C73 H73B 109.5
C65 C73 H73C 109.5
H73A C73 H73B 109.5
H73A C73 H73C 109.5
H73B C73 H73C 109.5
C67 C74 H74A 109.5
C67 C74 H74B 109.5
C67 C74 H74C 109.5
H74A C74 H74B 109.5
H74A C74 H74C 109.5
H74B C74 H74C 109.5
C69 C75 H75A 109.5
C69 C75 H75B 109.5
C69 C75 H75C 109.5
H75A C75 H75B 109.5
H75A C75 H75C 109.5
H75B C75 H75C 109.5
F1S C1S C2S 117.1(3)
F1S C1S C6S 120.2(2)
C2S C1S C6S 122.8(3)
C1S C2S H2S 120.8
C1S C2S C3S 118.4(2)
C3S C2S H2S 120.8
C2S C3S H3S 119.7
C4S C3S C2S 120.5(2)
C4S C3S H3S 119.7
C3S C4S H4S 120.4
C3S C4S C5S 119.3(3)
C5S C4S H4S 120.4
C4S C5S H5S 119.5
C6S C5S C4S 121.0(2)
C6S C5S H5S 119.5
C1S C6S C5S 118.1(2)
C1S C6S H6S 121.0
C5S C6S H6S 121.0

loop_
_geom_bond_atom_site_label_1
_geom_bond_atom_site_label_2
_geom_bond_distance
Mo1 C1 1.9360(19)
Mo1 C2 2.0457(19)
Mo1 C3 2.0045(19)
Mo1 C10 2.3061(18)
Mo1 C11 2.3225(18)
Mo1 C12 2.3133(19)
Mo1 C13 2.3424(18)
Mo1 C14 2.3596(18)
Mo1 C15 2.3667(18)
N1 C1 1.244(2)
N1 C4 1.414(2)
N2 C2 1.178(2)
N2 C28 1.394(2)
N3 C3 1.185(2)
N3 C52 1.385(2)
C4 C5 1.420(3)
C4 C9 1.409(3)
C5 C6 1.395(3)
C5 C10 1.495(3)
C6 H6 0.9500
C6 C7 1.386(3)
C7 H7 0.9500
C7 C8 1.389(3)
C8 H8 0.9500
C8 C9 1.392(3)
C9 C16 1.497(3)
C10 C11 1.421(3)
C10 C15 1.453(2)
C11 C12 1.438(3)
C11 C22 1.511(2)
C12 H12 0.9500
C12 C13 1.407(3)
C13 C14 1.423(3)
C13 C23 1.508(3)
C14 H14 0.9500
C14 C15 1.402(3)
C15 C24 1.502(3)
C16 C17 1.402(3)
C16 C21 1.403(3)
C17 C18 1.388(3)
C17 C25 1.511(3)
C18 H18 0.9500
C18 C19 1.392(3)
C19 C20 1.389(3)
C19 C26 1.509(3)
C20 H20 0.9500
C20 C21 1.391(3)
C21 C27 1.512(3)
C22 H22A 0.9800
C22 H22B 0.9800
C22 H22C 0.9800
C23 H23A 0.9800
C23 H23B 0.9800
C23 H23C 0.9800
C24 H24A 0.9800
C24 H24B 0.9800
C24 H24C 0.9800
C25 H25A 0.9800
C25 H25B 0.9800
C25 H25C 0.9800
C26 H26A 0.9800
C26 H26B 0.9800
C26 H26C 0.9800
C27 H27A 0.9800
C27 H27B 0.9800
C27 H27C 0.9800
C28 C29 1.401(3)
C28 C33 1.409(3)
C29 C30 1.397(3)
C29 C40 1.497(3)
C30 H30 0.9500
C30 C31 1.383(3)
C31 H31 0.9500
C31 C32 1.389(3)
C32 H32 0.9500
C32 C33 1.393(3)
C33 C34 1.494(3)
C34 C35 1.404(3)
C34 C39 1.404(3)
C35 C36 1.393(3)
C35 C46 1.517(3)
C36 H36 0.9500
C36 C37 1.392(3)
C37 C38 1.382(3)
C37 C47 1.513(3)
C38 H38 0.9500
C38 C39 1.395(3)
C39 C48 1.499(3)
C40 C41 1.405(3)
C40 C45 1.408(3)
C41 C42 1.396(3)
C41 C49 1.508(3)
C42 H42 0.9500
C42 C43 1.385(3)
C43 C44 1.385(3)
C43 C50 1.505(3)
C44 H44 0.9500
C44 C45 1.397(3)
C45 C51 1.510(3)
C46 H46A 0.9800
C46 H46B 0.9800
C46 H46C 0.9800
C47 H47A 0.9800
C47 H47B 0.9800
C47 H47C 0.9800
C48 H48A 0.9800
C48 H48B 0.9800
C48 H48C 0.9800
C49 H49A 0.9800
C49 H49B 0.9800
C49 H49C 0.9800
C50 H50A 0.9800
C50 H50B 0.9800
C50 H50C 0.9800
C51 H51A 0.9800
C51 H51B 0.9800
C51 H51C 0.9800
C52 C53 1.411(3)
C52 C57 1.409(3)
C53 C54 1.394(3)
C53 C58 1.492(3)
C54 H54 0.9500
C54 C55 1.383(3)
C55 H55 0.9500
C55 C56 1.391(3)
C56 H56 0.9500
C56 C57 1.395(3)
C57 C64 1.497(3)
C58 C59 1.404(3)
C58 C63 1.412(3)
C59 C60 1.391(3)
C59 C70 1.507(3)
C60 H60 0.9500
C60 C61 1.388(3)
C61 C62 1.392(3)
C61 C71 1.507(3)
C62 H62 0.9500
C62 C63 1.384(3)
C63 C72 1.510(3)
C64 C65 1.410(3)
C64 C69 1.414(3)
C65 C66 1.399(3)
C65 C73 1.509(3)
C66 H66 0.9500
C66 C67 1.387(3)
C67 C68 1.390(3)
C67 C74 1.511(3)
C68 H68 0.9500
C68 C69 1.398(3)
C69 C75 1.512(3)
C70 H70A 0.9800
C70 H70B 0.9800
C70 H70C 0.9800
C71 H71A 0.9800
C71 H71B 0.9800
C71 H71C 0.9800
C72 H72A 0.9800
C72 H72B 0.9800
C72 H72C 0.9800
C73 H73A 0.9800
C73 H73B 0.9800
C73 H73C 0.9800
C74 H74A 0.9800
C74 H74B 0.9800
C74 H74C 0.9800
C75 H75A 0.9800
C75 H75B 0.9800
C75 H75C 0.9800
F1S C1S 1.367(3)
C1S C2S 1.369(3)
C1S C6S 1.370(4)
C2S H2S 0.9500
C2S C3S 1.389(3)
C3S H3S 0.9500
C3S C4S 1.381(3)
C4S H4S 0.9500
C4S C5S 1.384(4)
C5S H5S 0.9500
C5S C6S 1.383(4)
C6S H6S 0.9500

loop_
_platon_squeeze_void_nr
_platon_squeeze_void_average_x
_platon_squeeze_void_average_y
_platon_squeeze_void_average_z
_platon_squeeze_void_volume
_platon_squeeze_void_count_electrons
_platon_squeeze_void_content
1 0.500 0.500 0.500 275 80 '2 Molecules of Pentane'
